data_7717362
loop_
_publ_author_name
'Leitner, Daniel'
'Neururer, Florian Rochus'
'Hohloch, Stephan'

_publ_section_title
;
 Synthesis and Electrochemical Properties of Molybdenum Nitrido Complexes
 Supported by Redox-Active NHC and MIC Ligands
;
_journal_name_full 'Dalton Transactions'
_journal_paper_doi 10.1039/D4DT02405B
_journal_year 2024
_chemical_formula_moiety 'C70 H88 Cl2 Mo2 N4 O4, 0.6[C4H10O]'
_chemical_formula_sum 'C72.4 H94 Cl2 Mo2 N4 O4.6'
_chemical_formula_weight 1356.69
_space_group_crystal_system triclinic
_space_group_IT_number 2
_space_group_name_Hall '-P 1'
_space_group_name_H-M_alt 'P -1'
_atom_sites_solution_hydrogens geom
_atom_sites_solution_primary dual
_audit_creation_date 2024-02-08
_audit_creation_method
;
Olex2 1.5-alpha
(compiled 2024.01.24 svn.r2f8d729c for OlexSys, GUI svn.r6923)
;
_audit_update_record
;
2024-06-23 deposited with the CCDC.	2024-10-29 downloaded from the CCDC.
;
_cell_angle_alpha 103.777(6)
_cell_angle_beta 100.008(6)
_cell_angle_gamma 104.777(6)
_cell_formula_units_Z 2
_cell_length_a 13.0612(17)
_cell_length_b 16.0524(18)
_cell_length_c 18.038(2)
_cell_measurement_reflns_used 3312
_cell_measurement_temperature 173.00
_cell_measurement_theta_max 25.044
_cell_measurement_theta_min 2.284
_cell_volume 3439.1(7)
_computing_cell_refinement 'SAINT V8.40B (?, 2016)'
_computing_data_reduction 'SAINT V8.40B (?, 2016)'
_computing_molecular_graphics 'Olex2 1.5-alpha (Dolomanov et al., 2009)'
_computing_publication_material 'Olex2 1.5-alpha (Dolomanov et al., 2009)'
_computing_structure_refinement 'XL  (Sheldrick, 2008)'
_computing_structure_solution 'SHELXT 2018/2 (Sheldrick, 2018)'
_diffrn_ambient_temperature 173.00
_diffrn_measured_fraction_theta_full 0.993
_diffrn_measured_fraction_theta_max 0.993
_diffrn_measurement_device_type 'Bruker D8 Quest, Photon III'
_diffrn_radiation_type MoK\a
_diffrn_radiation_wavelength 0.71073
_diffrn_reflns_av_R_equivalents 0.2026
_diffrn_reflns_av_unetI/netI 0.2139
_diffrn_reflns_Laue_measured_fraction_full 0.993
_diffrn_reflns_Laue_measured_fraction_max 0.993
_diffrn_reflns_limit_h_max 15
_diffrn_reflns_limit_h_min -15
_diffrn_reflns_limit_k_max 19
_diffrn_reflns_limit_k_min -19
_diffrn_reflns_limit_l_max 21
_diffrn_reflns_limit_l_min -21
_diffrn_reflns_number 45614
_diffrn_reflns_point_group_measured_fraction_full 0.993
_diffrn_reflns_point_group_measured_fraction_max 0.993
_diffrn_reflns_theta_full 25.147
_diffrn_reflns_theta_max 25.147
_diffrn_reflns_theta_min 2.075
_diffrn_source_current 1.0
_diffrn_source_power 0.05
_diffrn_source_voltage 50.0
_exptl_absorpt_coefficient_mu 0.493
_exptl_absorpt_correction_T_max 0.7452
_exptl_absorpt_correction_T_min 0.5931
_exptl_absorpt_correction_type multi-scan
_exptl_absorpt_process_details
;
SADABS-2016/2 (Bruker,2016/2) was used for absorption correction.
wR2(int) was 0.1482 before and 0.0904 after correction.
The Ratio of minimum to maximum transmission is 0.7959.
The \l/2 correction factor is Not present.
;
_exptl_crystal_colour 'clear greenish red'
_exptl_crystal_colour_lustre clear
_exptl_crystal_colour_modifier greenish
_exptl_crystal_colour_primary red
_exptl_crystal_density_diffrn 1.310
_exptl_crystal_description needle
_exptl_crystal_F_000 1422
_exptl_crystal_size_max 0.35
_exptl_crystal_size_mid 0.01
_exptl_crystal_size_min 0.005
_refine_diff_density_max 0.709
_refine_diff_density_min -0.866
_refine_diff_density_rms 0.114
_refine_ls_extinction_method none
_refine_ls_goodness_of_fit_ref 0.922
_refine_ls_hydrogen_treatment constr
_refine_ls_matrix_type full
_refine_ls_number_parameters 763
_refine_ls_number_reflns 12246
_refine_ls_number_restraints 0
_refine_ls_restrained_S_all 0.922
_refine_ls_R_factor_all 0.1481
_refine_ls_R_factor_gt 0.0718
_refine_ls_shift/su_max 0.001
_refine_ls_shift/su_mean 0.000
_refine_ls_structure_factor_coef Fsqd
_refine_ls_weighting_details 'w=1/[\s^2^(Fo^2^)+(0.0257P)^2^] where P=(Fo^2^+2Fc^2^)/3'
_refine_ls_weighting_scheme calc
_refine_ls_wR_factor_gt 0.1520
_refine_ls_wR_factor_ref 0.1879
_reflns_Friedel_coverage 0.000
_reflns_number_gt 6189
_reflns_number_total 12246
_reflns_threshold_expression 'I > 2\s(I)'
_cod_data_source_file d4dt02405b2.cif
_cod_data_source_block sh_403n_0m
_cod_original_formula_sum 'C72.40 H94 Cl2 Mo2 N4 O4.60'
_cod_database_code 7717362
_shelx_shelxl_version_number 2019/1
_shelx_space_group_comment
;
The symmetry employed for this shelxl refinement is uniquely defined
by the following loop, which should always be used as a source of
symmetry information in preference to the above space-group names.
They are only intended as comments.
;
_shelx_estimated_absorpt_t_max 0.998
_shelx_estimated_absorpt_t_min 0.846
_olex2_refinement_description
;
1. Fixed Uiso
 At 1.2 times of:
  All C(H) groups
 At 1.5 times of:
  All C(H,H,H) groups
2.a Aromatic/amide H refined with riding coordinates:
 C11A(H11A), C9A(H9A), C6(H6), C5A(H5A), C17A(H17A), C17(H17), C4(H4),
 C15A(H15A), C9(H9), C6A(H6A), C15(H15), C5(H5), C3A(H3A), C4A(H4A), C11(H11),
 C3(H3)
2.b Idealised Me refined as rotating group:
 C35(H35A,H35B,H35C), C33(H33A,H33B,H33C), C29A(H29A,H29B,H29C), C26(H26A,H26B,
 H26C), C25A(H25A,H25B,H25C), C31A(H31A,H31B,H31C), C33A(H33D,H33E,H33F),
 C34(H34A,H34B,H34C), C27A(H27A,H27B,H27C), C30A(H30A,H30B,H30C), C21(H21A,H21B,
 H21C), C25(H25D,H25E,H25F), C23A(H23A,H23B,H23C), C34A(H34D,H34E,H34F),
 C27(H27D,H27E,H27F), C35A(H35D,H35E,H35F), C22A(H22A,H22B,H22C), C22(H22D,H22E,
 H22F), C26A(H26D,H26E,H26F), C23(H23D,H23E,H23F), C21A(H21D,H21E,H21F),
 C31(H31D,H31E,H31F), C29(H29D,H29E,H29F), C30(H30D,H30E,H30F)
;
_smtbx_masks_special_details
;
A solvent mask was calculated and 55 electrons were 
found in a volume of 483\%A^3^ in 3 voids per unit cell. 
This is consistent with the presence of 
0.6[C4H10O] per Asymmetric Unit 
which account for 50 electrons 
per unit cell.
;
_smtbx_masks_void_probe_radius 1.2
_smtbx_masks_void_truncation_radius 1.2
_olex2_submission_special_instructions 'No special instructions were received'

loop_
_space_group_symop_operation_xyz
'x, y, z'
'-x, -y, -z'

loop_
_atom_site_label
_atom_site_type_symbol
_atom_site_fract_x
_atom_site_fract_y
_atom_site_fract_z
_atom_site_U_iso_or_equiv
_atom_site_adp_type
_atom_site_occupancy
_atom_site_site_symmetry_order
_atom_site_calc_flag
_atom_site_refinement_flags_posn
_atom_site_refinement_flags_adp
_atom_site_refinement_flags_occupancy
_atom_site_disorder_assembly
_atom_site_disorder_group
Mo1 Mo 0.23152(6) 0.46410(5) 0.64427(3) 0.0289(2) Uani 1 1 d . . . . .
Mo1A Mo 0.22919(6) 0.41029(5) 0.74985(3) 0.0289(2) Uani 1 1 d . . . . .
Cl1A Cl 0.05327(17) 0.30725(15) 0.71922(12) 0.0421(5) Uani 1 1 d . . . . .
Cl1 Cl 0.06522(17) 0.49455(15) 0.61800(11) 0.0437(6) Uani 1 1 d . . . . .
O2A O 0.2987(4) 0.3170(3) 0.7427(3) 0.0305(13) Uani 1 1 d . . . . .
O1A O 0.1972(4) 0.4998(4) 0.8264(3) 0.0339(13) Uani 1 1 d . . . . .
O2 O 0.3168(4) 0.5891(3) 0.6791(3) 0.0300(12) Uani 1 1 d . . . . .
O1 O 0.1845(4) 0.3609(3) 0.5524(3) 0.0310(13) Uani 1 1 d . . . . .
N1 N 0.4074(5) 0.3867(4) 0.5722(3) 0.0310(16) Uani 1 1 d . . . . .
N2 N 0.4861(5) 0.5195(4) 0.6584(3) 0.0270(15) Uani 1 1 d . . . . .
N2A N 0.4839(5) 0.4586(4) 0.8201(3) 0.0257(14) Uani 1 1 d . . . . .
N1A N 0.4235(5) 0.5606(4) 0.8835(3) 0.0296(16) Uani 1 1 d . . . . .
C8A C 0.3581(7) 0.6176(5) 0.9060(4) 0.032(2) Uani 1 1 d . . . . .
C8 C 0.3279(6) 0.3036(5) 0.5262(4) 0.0298(18) Uani 1 1 d . . . . .
C13 C 0.2171(6) 0.2954(5) 0.5115(4) 0.0293(18) Uani 1 1 d . . . . .
C19A C 0.3949(6) 0.3068(5) 0.7336(4) 0.0281(18) Uani 1 1 d . . . . .
C2A C 0.5648(6) 0.5063(5) 0.8897(4) 0.0281(18) Uani 1 1 d . . . . .
C2 C 0.5614(7) 0.5023(6) 0.6153(4) 0.0313(19) Uani 1 1 d . . . . .
C11A C 0.2347(7) 0.7145(6) 0.9680(4) 0.038(2) Uani 1 1 d . . . . .
H11A H 0.192175 0.746778 0.992987 0.046 Uiso 1 1 calc R U . . .
C12A C 0.1789(7) 0.6292(6) 0.9139(4) 0.037(2) Uani 1 1 d . . . . .
C12 C 0.1377(7) 0.2208(5) 0.4526(4) 0.034(2) Uani 1 1 d . . . . .
C7A C 0.5251(6) 0.5694(6) 0.9314(4) 0.0321(19) Uani 1 1 d . . . . .
C13A C 0.2449(7) 0.5822(6) 0.8811(4) 0.031(2) Uani 1 1 d . . . . .
C18 C 0.4433(6) 0.7322(5) 0.7580(4) 0.0281(18) Uani 1 1 d . . . . .
C10A C 0.3466(7) 0.7554(6) 0.9880(4) 0.035(2) Uani 1 1 d . . . . .
C1A C 0.3961(6) 0.4896(5) 0.8167(4) 0.0319(19) Uani 1 1 d . . . . .
C32 C 0.3576(7) 0.7818(5) 0.7452(4) 0.032(2) Uani 1 1 d . . . . .
C16 C 0.6319(6) 0.7375(6) 0.8109(4) 0.033(2) Uani 1 1 d . . . . .
C18A C 0.4034(6) 0.2214(5) 0.6956(4) 0.0307(19) Uani 1 1 d . . . . .
C9A C 0.4088(7) 0.7042(5) 0.9532(4) 0.0338(19) Uani 1 1 d . . . . .
H9A H 0.485590 0.729987 0.962631 0.041 Uiso 1 1 calc R U . . .
C32A C 0.3083(7) 0.1358(5) 0.6788(4) 0.0323(19) Uani 1 1 d . . . . .
C19 C 0.4210(7) 0.6418(5) 0.7181(4) 0.0307(19) Uani 1 1 d . . . . .
C14 C 0.5060(6) 0.6047(5) 0.7168(4) 0.0306(19) Uani 1 1 d . . . . .
C6 C 0.5632(7) 0.3859(6) 0.5035(4) 0.0327(19) Uani 1 1 d . . . . .
H6 H 0.528152 0.329925 0.463539 0.039 Uiso 1 1 calc R U . . .
C5A C 0.6746(6) 0.6071(5) 1.0411(4) 0.0339(19) Uani 1 1 d . . . . .
H5A H 0.713494 0.640936 1.093774 0.041 Uiso 1 1 calc R U . . .
C17A C 0.5035(7) 0.2205(6) 0.6813(4) 0.034(2) Uani 1 1 d . . . . .
H17A H 0.510702 0.164090 0.655396 0.041 Uiso 1 1 calc R U . . .
C1 C 0.3897(6) 0.4513(5) 0.6306(4) 0.0294(19) Uani 1 1 d . . . . .
C14A C 0.4879(7) 0.3794(6) 0.7631(4) 0.0319(19) Uani 1 1 d . . . . .
C35 C 0.2571(7) 0.7417(6) 0.7711(5) 0.042(2) Uani 1 1 d . . . . .
H35A H 0.225695 0.677404 0.741980 0.063 Uiso 1 1 calc R U . . .
H35B H 0.203135 0.772740 0.760319 0.063 Uiso 1 1 calc R U . . .
H35C H 0.277301 0.748966 0.827689 0.063 Uiso 1 1 calc R U . . .
C24A C 0.0534(7) 0.5924(6) 0.8900(4) 0.039(2) Uani 1 1 d . . . . .
C17 C 0.5503(7) 0.7783(6) 0.8046(4) 0.036(2) Uani 1 1 d . . . . .
H17 H 0.567548 0.840145 0.833129 0.043 Uiso 1 1 calc R U . . .
C4 C 0.7167(7) 0.5215(6) 0.5618(4) 0.038(2) Uani 1 1 d . . . . .
H4 H 0.787302 0.556048 0.561425 0.046 Uiso 1 1 calc R U . . .
C15A C 0.5872(6) 0.3781(6) 0.7464(4) 0.0318(19) Uani 1 1 d . . . . .
H15A H 0.648431 0.431208 0.764498 0.038 Uiso 1 1 calc R U . . .
C7 C 0.5110(7) 0.4182(5) 0.5605(4) 0.0326(19) Uani 1 1 d . . . . .
C28A C 0.7044(6) 0.2906(6) 0.6842(4) 0.0312(19) Uani 1 1 d . . . . .
C10 C 0.2857(7) 0.1545(6) 0.4369(4) 0.038(2) Uani 1 1 d . . . . .
C9 C 0.3599(7) 0.2300(5) 0.4917(4) 0.0326(19) Uani 1 1 d . . . . .
H9 H 0.434224 0.232181 0.506410 0.039 Uiso 1 1 calc R U . . .
C6A C 0.5798(6) 0.6210(5) 1.0095(4) 0.0326(19) Uani 1 1 d . . . . .
H6A H 0.551999 0.663572 1.039042 0.039 Uiso 1 1 calc R U . . .
C15 C 0.6067(6) 0.6480(6) 0.7650(4) 0.0318(19) Uani 1 1 d . . . . .
H15 H 0.660466 0.617788 0.767708 0.038 Uiso 1 1 calc R U . . .
C5 C 0.6651(7) 0.4368(6) 0.5071(4) 0.038(2) Uani 1 1 d . . . . .
H5 H 0.702930 0.413828 0.470704 0.045 Uiso 1 1 calc R U . . .
C33 C 0.3269(7) 0.7756(6) 0.6577(4) 0.041(2) Uani 1 1 d . . . . .
H33A H 0.393527 0.793911 0.639839 0.061 Uiso 1 1 calc R U . . .
H33B H 0.282940 0.815540 0.650242 0.061 Uiso 1 1 calc R U . . .
H33C H 0.284408 0.713295 0.626986 0.061 Uiso 1 1 calc R U . . .
C3A C 0.6621(6) 0.4921(6) 0.9220(4) 0.035(2) Uani 1 1 d . . . . .
H3A H 0.689239 0.448572 0.893002 0.042 Uiso 1 1 calc R U . . .
C16A C 0.5951(7) 0.2969(6) 0.7023(4) 0.035(2) Uani 1 1 d . . . . .
C29A C 0.7846(7) 0.3807(6) 0.6962(5) 0.040(2) Uani 1 1 d . . . . .
H29A H 0.752169 0.412484 0.663246 0.061 Uiso 1 1 calc R U . . .
H29B H 0.850950 0.372481 0.681506 0.061 Uiso 1 1 calc R U . . .
H29C H 0.803237 0.416229 0.751754 0.061 Uiso 1 1 calc R U . . .
C20 C 0.3169(7) 0.0731(6) 0.3960(4) 0.037(2) Uani 1 1 d . . . . .
C24 C 0.0174(7) 0.2153(6) 0.4294(4) 0.039(2) Uani 1 1 d . . . . .
C26 C 0.0044(7) 0.3000(6) 0.4083(5) 0.047(2) Uani 1 1 d . . . . .
H26A H 0.042861 0.353400 0.453608 0.070 Uiso 1 1 calc R U . . .
H26B H -0.073398 0.294797 0.394372 0.070 Uiso 1 1 calc R U . . .
H26C H 0.035427 0.305694 0.363325 0.070 Uiso 1 1 calc R U . . .
C25A C 0.0138(7) 0.4960(6) 0.8945(4) 0.044(2) Uani 1 1 d . . . . .
H25A H 0.032385 0.455242 0.852959 0.067 Uiso 1 1 calc R U . . .
H25B H -0.065708 0.477490 0.887460 0.067 Uiso 1 1 calc R U . . .
H25C H 0.049189 0.493407 0.946135 0.067 Uiso 1 1 calc R U . . .
C31A C 0.6854(7) 0.2337(6) 0.5979(4) 0.039(2) Uani 1 1 d . . . . .
H31A H 0.632552 0.174298 0.588237 0.058 Uiso 1 1 calc R U . . .
H31B H 0.754780 0.226367 0.588560 0.058 Uiso 1 1 calc R U . . .
H31C H 0.656931 0.264469 0.562096 0.058 Uiso 1 1 calc R U . . .
C33A C 0.2047(7) 0.1331(6) 0.6205(4) 0.039(2) Uani 1 1 d . . . . .
H33D H 0.176267 0.180984 0.644598 0.059 Uiso 1 1 calc R U . . .
H33E H 0.149003 0.074374 0.607939 0.059 Uiso 1 1 calc R U . . .
H33F H 0.223191 0.142247 0.572035 0.059 Uiso 1 1 calc R U . . .
C4A C 0.7164(7) 0.5444(6) 0.9979(4) 0.040(2) Uani 1 1 d . . . . .
H4A H 0.783675 0.537906 1.021649 0.048 Uiso 1 1 calc R U . . .
C11 C 0.1764(7) 0.1533(6) 0.4166(4) 0.039(2) Uani 1 1 d . . . . .
H11 H 0.126212 0.103257 0.375582 0.047 Uiso 1 1 calc R U . . .
C34 C 0.4038(7) 0.8819(6) 0.7904(5) 0.043(2) Uani 1 1 d . . . . .
H34A H 0.421353 0.889328 0.847087 0.064 Uiso 1 1 calc R U . . .
H34B H 0.349424 0.911990 0.777769 0.064 Uiso 1 1 calc R U . . .
H34C H 0.470236 0.908693 0.775259 0.064 Uiso 1 1 calc R U . . .
C3 C 0.6628(7) 0.5553(6) 0.6178(4) 0.035(2) Uani 1 1 d . . . . .
H3 H 0.695900 0.612815 0.655888 0.042 Uiso 1 1 calc R U . . .
C27A C 0.0120(7) 0.5957(7) 0.8056(4) 0.046(2) Uani 1 1 d . . . . .
H27A H 0.035958 0.658235 0.804124 0.069 Uiso 1 1 calc R U . . .
H27B H -0.068009 0.572510 0.789909 0.069 Uiso 1 1 calc R U . . .
H27C H 0.041909 0.558615 0.769172 0.069 Uiso 1 1 calc R U . . .
C20A C 0.4026(8) 0.8488(6) 1.0461(4) 0.042(2) Uani 1 1 d . . . . .
C30A C 0.7557(7) 0.2440(6) 0.7383(4) 0.042(2) Uani 1 1 d . . . . .
H30A H 0.771318 0.280378 0.793369 0.063 Uiso 1 1 calc R U . . .
H30B H 0.823814 0.237511 0.725794 0.063 Uiso 1 1 calc R U . . .
H30C H 0.704728 0.184250 0.730575 0.063 Uiso 1 1 calc R U . . .
C21 C 0.4336(7) 0.0774(6) 0.4346(5) 0.044(2) Uani 1 1 d . . . . .
H21A H 0.485967 0.131216 0.430869 0.066 Uiso 1 1 calc R U . . .
H21B H 0.449384 0.023411 0.407334 0.066 Uiso 1 1 calc R U . . .
H21C H 0.439677 0.080491 0.490166 0.066 Uiso 1 1 calc R U . . .
C25 C -0.0465(7) 0.1334(6) 0.3588(5) 0.050(3) Uani 1 1 d . . . . .
H25D H -0.016667 0.138478 0.313245 0.075 Uiso 1 1 calc R U . . .
H25E H -0.123615 0.130730 0.346385 0.075 Uiso 1 1 calc R U . . .
H25F H -0.040419 0.078473 0.371290 0.075 Uiso 1 1 calc R U . . .
C23A C 0.3439(9) 0.9146(7) 1.0249(5) 0.060(3) Uani 1 1 d . . . . .
H23A H 0.339803 0.912297 0.969649 0.089 Uiso 1 1 calc R U . . .
H23B H 0.384677 0.976016 1.058847 0.089 Uiso 1 1 calc R U . . .
H23C H 0.269894 0.897693 1.032703 0.089 Uiso 1 1 calc R U . . .
C34A C 0.3388(7) 0.0508(6) 0.6430(5) 0.046(2) Uani 1 1 d . . . . .
H34D H 0.356419 0.053036 0.592698 0.069 Uiso 1 1 calc R U . . .
H34E H 0.276992 -0.003114 0.634144 0.069 Uiso 1 1 calc R U . . .
H34F H 0.402502 0.048622 0.679410 0.069 Uiso 1 1 calc R U . . .
C27 C -0.0346(7) 0.2049(7) 0.4991(5) 0.056(3) Uani 1 1 d . . . . .
H27D H -0.026232 0.151048 0.512713 0.084 Uiso 1 1 calc R U . . .
H27E H -0.112541 0.198864 0.483722 0.084 Uiso 1 1 calc R U . . .
H27F H 0.002026 0.258275 0.544801 0.084 Uiso 1 1 calc R U . . .
C35A C 0.2785(8) 0.1284(7) 0.7557(5) 0.051(3) Uani 1 1 d . . . . .
H35D H 0.339385 0.120271 0.790460 0.077 Uiso 1 1 calc R U . . .
H35E H 0.213070 0.076578 0.744315 0.077 Uiso 1 1 calc R U . . .
H35F H 0.264080 0.183664 0.781697 0.077 Uiso 1 1 calc R U . . .
C22A C 0.5215(8) 0.8838(6) 1.0464(5) 0.055(3) Uani 1 1 d . . . . .
H22A H 0.562514 0.849376 1.070233 0.083 Uiso 1 1 calc R U . . .
H22B H 0.551152 0.947700 1.077119 0.083 Uiso 1 1 calc R U . . .
H22C H 0.528149 0.877082 0.992196 0.083 Uiso 1 1 calc R U . . .
C22 C 0.2367(8) -0.0142(6) 0.4022(5) 0.057(3) Uani 1 1 d . . . . .
H22D H 0.243887 -0.011320 0.457823 0.085 Uiso 1 1 calc R U . . .
H22E H 0.254540 -0.067074 0.374791 0.085 Uiso 1 1 calc R U . . .
H22F H 0.161484 -0.018896 0.377919 0.085 Uiso 1 1 calc R U . . .
C26A C 0.0032(8) 0.6482(7) 0.9458(5) 0.054(3) Uani 1 1 d . . . . .
H26D H 0.033428 0.650274 1.000164 0.081 Uiso 1 1 calc R U . . .
H26E H -0.076299 0.620329 0.931692 0.081 Uiso 1 1 calc R U . . .
H26F H 0.020435 0.709610 0.941386 0.081 Uiso 1 1 calc R U . . .
C28 C 0.7497(8) 0.7907(6) 0.8620(5) 0.049(3) Uani 1 1 d . . . . .
C23 C 0.3077(9) 0.0669(7) 0.3093(4) 0.058(3) Uani 1 1 d . . . . .
H23D H 0.235511 0.069213 0.285427 0.087 Uiso 1 1 calc R U . . .
H23E H 0.317309 0.010021 0.281785 0.087 Uiso 1 1 calc R U . . .
H23F H 0.364482 0.117613 0.304959 0.087 Uiso 1 1 calc R U . . .
C21A C 0.3944(9) 0.8408(7) 1.1273(5) 0.067(3) Uani 1 1 d . . . . .
H21D H 0.317727 0.826401 1.129668 0.100 Uiso 1 1 calc R U . . .
H21E H 0.437081 0.898114 1.167367 0.100 Uiso 1 1 calc R U . . .
H21F H 0.423286 0.792747 1.137301 0.100 Uiso 1 1 calc R U . . .
C31 C 0.7711(8) 0.8912(6) 0.8946(6) 0.060(3) Uani 1 1 d . . . . .
H31D H 0.756825 0.916581 0.850984 0.090 Uiso 1 1 calc R U . . .
H31E H 0.847435 0.919781 0.924705 0.090 Uiso 1 1 calc R U . . .
H31F H 0.722728 0.902209 0.929163 0.090 Uiso 1 1 calc R U . . .
C29 C 0.7716(8) 0.7505(7) 0.9288(5) 0.061(3) Uani 1 1 d . . . . .
H29D H 0.723431 0.761374 0.963598 0.091 Uiso 1 1 calc R U . . .
H29E H 0.848042 0.778795 0.958924 0.091 Uiso 1 1 calc R U . . .
H29F H 0.757494 0.685431 0.907243 0.091 Uiso 1 1 calc R U . . .
C30 C 0.8328(8) 0.7794(7) 0.8116(6) 0.070(3) Uani 1 1 d . . . . .
H30D H 0.837114 0.717739 0.801342 0.105 Uiso 1 1 calc R U . . .
H30E H 0.904998 0.822358 0.840104 0.105 Uiso 1 1 calc R U . . .
H30F H 0.808856 0.790812 0.761433 0.105 Uiso 1 1 calc R U . . .

loop_
_atom_site_aniso_label
_atom_site_aniso_U_11
_atom_site_aniso_U_22
_atom_site_aniso_U_33
_atom_site_aniso_U_23
_atom_site_aniso_U_13
_atom_site_aniso_U_12
Mo1 0.0337(4) 0.0320(4) 0.0226(3) 0.0069(3) 0.0079(3) 0.0135(4)
Mo1A 0.0335(4) 0.0329(4) 0.0230(3) 0.0076(3) 0.0089(3) 0.0142(4)
Cl1A 0.0344(12) 0.0441(14) 0.0464(12) 0.0112(10) 0.0145(9) 0.0087(11)
Cl1 0.0416(13) 0.0477(14) 0.0409(11) 0.0070(10) 0.0056(9) 0.0215(12)
O2A 0.027(3) 0.031(3) 0.027(3) 0.004(2) 0.001(2) 0.006(3)
O1A 0.038(3) 0.043(4) 0.024(3) 0.008(3) 0.008(2) 0.018(3)
O2 0.031(3) 0.031(3) 0.029(3) 0.008(2) 0.007(2) 0.011(3)
O1 0.038(3) 0.035(3) 0.022(3) 0.006(2) 0.013(2) 0.014(3)
N1 0.033(4) 0.039(4) 0.023(3) 0.008(3) 0.005(3) 0.017(4)
N2 0.032(4) 0.033(4) 0.016(3) 0.005(3) 0.007(3) 0.014(3)
N2A 0.026(4) 0.027(4) 0.026(3) 0.009(3) 0.007(3) 0.011(3)
N1A 0.042(4) 0.026(4) 0.023(3) 0.008(3) 0.008(3) 0.013(3)
C8A 0.050(5) 0.034(5) 0.020(4) 0.008(3) 0.014(4) 0.024(5)
C8 0.036(5) 0.028(5) 0.024(4) 0.005(3) 0.008(3) 0.009(4)
C13 0.035(5) 0.034(5) 0.023(4) 0.012(3) 0.011(3) 0.011(4)
C19A 0.031(5) 0.038(5) 0.024(4) 0.020(4) 0.012(3) 0.013(4)
C2A 0.028(4) 0.028(5) 0.025(4) 0.008(3) 0.005(3) 0.005(4)
C2 0.037(5) 0.039(5) 0.019(4) 0.007(3) 0.010(3) 0.011(4)
C11A 0.058(6) 0.040(6) 0.024(4) 0.007(4) 0.014(4) 0.026(5)
C12A 0.044(5) 0.038(5) 0.033(4) 0.011(4) 0.010(4) 0.017(5)
C12 0.043(5) 0.036(5) 0.017(4) 0.005(3) 0.000(3) 0.012(4)
C7A 0.034(5) 0.043(5) 0.027(4) 0.018(4) 0.013(3) 0.014(4)
C13A 0.045(5) 0.039(5) 0.015(3) 0.006(3) 0.011(3) 0.020(5)
C18 0.033(5) 0.035(5) 0.022(4) 0.014(3) 0.014(3) 0.011(4)
C10A 0.052(6) 0.038(5) 0.021(4) 0.011(4) 0.007(4) 0.021(5)
C1A 0.037(5) 0.038(5) 0.021(4) 0.006(4) 0.006(3) 0.015(4)
C32 0.041(5) 0.028(5) 0.027(4) 0.003(3) 0.003(3) 0.017(4)
C16 0.035(5) 0.045(5) 0.020(4) 0.012(4) 0.005(3) 0.014(4)
C18A 0.038(5) 0.039(5) 0.017(4) 0.013(3) 0.003(3) 0.014(4)
C9A 0.036(5) 0.036(5) 0.027(4) 0.009(4) 0.003(3) 0.010(4)
C32A 0.041(5) 0.030(5) 0.030(4) 0.014(4) 0.012(4) 0.011(4)
C19 0.046(5) 0.033(5) 0.016(4) 0.012(3) 0.010(3) 0.012(4)
C14 0.036(5) 0.031(5) 0.024(4) 0.006(3) 0.007(3) 0.011(4)
C6 0.037(5) 0.040(5) 0.024(4) 0.009(4) 0.011(3) 0.014(4)
C5A 0.034(5) 0.035(5) 0.029(4) 0.014(4) 0.005(3) 0.002(4)
C17A 0.042(5) 0.034(5) 0.030(4) 0.011(4) 0.010(4) 0.016(5)
C1 0.033(5) 0.034(5) 0.022(4) 0.005(3) 0.008(3) 0.015(4)
C14A 0.043(5) 0.039(5) 0.026(4) 0.017(4) 0.015(4) 0.020(5)
C35 0.048(6) 0.039(6) 0.037(5) 0.004(4) 0.010(4) 0.019(5)
C24A 0.048(6) 0.048(6) 0.036(4) 0.017(4) 0.021(4) 0.030(5)
C17 0.043(5) 0.039(5) 0.028(4) 0.010(4) 0.010(4) 0.016(5)
C4 0.044(5) 0.047(6) 0.033(4) 0.023(4) 0.010(4) 0.020(5)
C15A 0.034(5) 0.044(5) 0.023(4) 0.015(4) 0.010(3) 0.015(4)
C7 0.041(5) 0.038(5) 0.028(4) 0.016(4) 0.012(4) 0.018(4)
C28A 0.031(5) 0.040(5) 0.030(4) 0.018(4) 0.010(3) 0.015(4)
C10 0.059(6) 0.032(5) 0.029(4) 0.011(4) 0.009(4) 0.022(5)
C9 0.033(5) 0.032(5) 0.028(4) 0.002(4) 0.006(3) 0.010(4)
C6A 0.035(5) 0.036(5) 0.029(4) 0.012(4) 0.006(3) 0.014(4)
C15 0.037(5) 0.043(5) 0.025(4) 0.013(4) 0.014(3) 0.023(4)
C5 0.053(6) 0.048(6) 0.023(4) 0.015(4) 0.013(4) 0.026(5)
C33 0.050(6) 0.049(6) 0.032(4) 0.012(4) 0.016(4) 0.026(5)
C3A 0.032(5) 0.039(5) 0.037(4) 0.015(4) 0.008(4) 0.013(4)
C16A 0.050(6) 0.043(6) 0.023(4) 0.012(4) 0.015(4) 0.028(5)
C29A 0.033(5) 0.039(6) 0.047(5) 0.009(4) 0.014(4) 0.010(4)
C20 0.048(5) 0.038(5) 0.032(4) 0.013(4) 0.021(4) 0.015(5)
C24 0.034(5) 0.037(5) 0.032(4) -0.002(4) 0.000(4) 0.006(4)
C26 0.048(6) 0.039(6) 0.044(5) 0.005(4) -0.002(4) 0.013(5)
C25A 0.055(6) 0.058(7) 0.037(5) 0.023(4) 0.022(4) 0.031(5)
C31A 0.038(5) 0.046(6) 0.041(5) 0.020(4) 0.015(4) 0.018(5)
C33A 0.047(6) 0.044(6) 0.031(4) 0.014(4) 0.007(4) 0.018(5)
C4A 0.046(5) 0.041(5) 0.034(4) 0.016(4) -0.002(4) 0.015(5)
C11 0.058(6) 0.029(5) 0.028(4) 0.002(4) 0.013(4) 0.013(5)
C34 0.051(6) 0.038(5) 0.041(5) 0.009(4) 0.007(4) 0.021(5)
C3 0.050(6) 0.033(5) 0.024(4) 0.009(4) 0.008(4) 0.017(5)
C27A 0.039(5) 0.066(7) 0.042(5) 0.023(5) 0.014(4) 0.021(5)
C20A 0.065(6) 0.036(5) 0.029(4) 0.006(4) 0.015(4) 0.026(5)
C30A 0.039(5) 0.054(6) 0.034(4) 0.013(4) 0.007(4) 0.017(5)
C21 0.051(6) 0.037(5) 0.046(5) 0.009(4) 0.014(4) 0.020(5)
C25 0.040(5) 0.040(6) 0.052(5) -0.005(4) -0.001(4) 0.008(5)
C23A 0.078(8) 0.045(6) 0.057(6) 0.020(5) 0.016(5) 0.018(6)
C34A 0.046(6) 0.029(5) 0.071(6) 0.019(5) 0.025(5) 0.013(5)
C27 0.043(6) 0.061(7) 0.058(6) 0.019(5) 0.020(5) -0.002(5)
C35A 0.068(7) 0.055(7) 0.040(5) 0.018(5) 0.020(5) 0.026(6)
C22A 0.055(6) 0.042(6) 0.055(6) -0.003(5) 0.013(5) 0.008(5)
C22 0.078(7) 0.044(6) 0.051(5) 0.005(5) 0.021(5) 0.030(6)
C26A 0.059(6) 0.063(7) 0.059(6) 0.023(5) 0.035(5) 0.032(6)
C28 0.057(6) 0.051(6) 0.040(5) 0.005(4) 0.001(4) 0.034(6)
C23 0.087(8) 0.060(7) 0.032(5) 0.003(5) 0.019(5) 0.039(7)
C21A 0.087(8) 0.063(8) 0.030(5) 0.003(5) 0.011(5) 0.002(6)
C31 0.049(6) 0.038(6) 0.081(7) 0.017(5) 0.000(5) 0.005(5)
C29 0.056(7) 0.052(7) 0.057(6) 0.020(5) -0.008(5) -0.002(5)
C30 0.043(6) 0.063(8) 0.077(7) -0.009(6) 0.012(5) 0.000(6)

loop_
_atom_type_symbol
_atom_type_description
_atom_type_scat_dispersion_real
_atom_type_scat_dispersion_imag
_atom_type_scat_source
C C 0.0033 0.0016 'International Tables Vol C Tables 4.2.6.8 and 6.1.1.4'
H H 0.0000 0.0000 'International Tables Vol C Tables 4.2.6.8 and 6.1.1.4'
Cl Cl 0.1484 0.1585 'International Tables Vol C Tables 4.2.6.8 and 6.1.1.4'
Mo Mo -1.6832 0.6857 'International Tables Vol C Tables 4.2.6.8 and 6.1.1.4'
N N 0.0061 0.0033 'International Tables Vol C Tables 4.2.6.8 and 6.1.1.4'
O O 0.0106 0.0060 'International Tables Vol C Tables 4.2.6.8 and 6.1.1.4'

loop_
_geom_angle_atom_site_label_1
_geom_angle_atom_site_label_2
_geom_angle_atom_site_label_3
_geom_angle
_geom_angle_site_symmetry_1
_geom_angle_site_symmetry_3
_geom_angle_publ_flag
Mo1A Mo1 Cl1 104.55(6) . . ?
O2 Mo1 Mo1A 109.54(14) . . ?
O2 Mo1 Cl1 93.57(14) . . ?
O2 Mo1 O1 140.4(2) . . ?
O2 Mo1 C1 80.3(3) . . ?
O1 Mo1 Mo1A 106.62(16) . . ?
O1 Mo1 Cl1 92.58(14) . . ?
O1 Mo1 C1 80.2(2) . . ?
C1 Mo1 Mo1A 96.3(2) . . ?
C1 Mo1 Cl1 159.1(2) . . ?
Mo1 Mo1A Cl1A 104.35(6) . . ?
O2A Mo1A Mo1 110.84(15) . . ?
O2A Mo1A Cl1A 93.12(17) . . ?
O2A Mo1A C1A 79.3(2) . . ?
O1A Mo1A Mo1 104.52(15) . . ?
O1A Mo1A Cl1A 93.42(18) . . ?
O1A Mo1A O2A 141.10(19) . . ?
O1A Mo1A C1A 81.1(2) . . ?
C1A Mo1A Mo1 96.7(2) . . ?
C1A Mo1A Cl1A 159.0(2) . . ?
C19A O2A Mo1A 137.8(5) . . ?
C13A O1A Mo1A 141.9(5) . . ?
C19 O2 Mo1 138.8(4) . . ?
C13 O1 Mo1 142.9(5) . . ?
C1 N1 C8 124.9(7) . . ?
C1 N1 C7 110.4(7) . . ?
C7 N1 C8 124.5(6) . . ?
C2 N2 C14 122.6(7) . . ?
C1 N2 C2 111.0(6) . . ?
C1 N2 C14 125.8(6) . . ?
C2A N2A C14A 124.0(5) . . ?
C1A N2A C2A 111.4(5) . . ?
C1A N2A C14A 124.3(6) . . ?
C7A N1A C8A 122.9(6) . . ?
C1A N1A C8A 126.5(6) . . ?
C1A N1A C7A 110.5(5) . . ?
C13A C8A N1A 119.0(7) . . ?
C9A C8A N1A 119.2(7) . . ?
C9A C8A C13A 121.7(6) . . ?
C13 C8 N1 120.6(6) . . ?
C13 C8 C9 118.8(7) . . ?
C9 C8 N1 120.5(7) . . ?
O1 C13 C8 119.3(7) . . ?
O1 C13 C12 119.0(7) . . ?
C8 C13 C12 121.7(6) . . ?
O2A C19A C18A 121.5(7) . . ?
O2A C19A C14A 119.7(6) . . ?
C14A C19A C18A 118.8(7) . . ?
N2A C2A C3A 131.3(6) . . ?
C7A C2A N2A 106.1(6) . . ?
C7A C2A C3A 122.1(7) . . ?
C7 C2 N2 106.6(7) . . ?
C3 C2 N2 130.7(7) . . ?
C3 C2 C7 122.5(7) . . ?
C12A C11A H11A 117.4 . . ?
C10A C11A H11A 117.4 . . ?
C10A C11A C12A 125.3(7) . . ?
C11A C12A C24A 121.7(6) . . ?
C13A C12A C11A 115.5(8) . . ?
C13A C12A C24A 122.7(7) . . ?
C13 C12 C24 122.6(6) . . ?
C11 C12 C13 115.6(7) . . ?
C11 C12 C24 121.8(7) . . ?
N1A C7A C6A 132.2(6) . . ?
C2A C7A N1A 106.5(6) . . ?
C2A C7A C6A 121.0(6) . . ?
O1A C13A C8A 120.2(6) . . ?
O1A C13A C12A 119.4(7) . . ?
C8A C13A C12A 120.4(7) . . ?
C19 C18 C32 121.3(7) . . ?
C19 C18 C17 116.8(6) . . ?
C17 C18 C32 121.6(7) . . ?
C11A C10A C9A 116.4(7) . . ?
C11A C10A C20A 123.0(7) . . ?
C9A C10A C20A 120.6(8) . . ?
N2A C1A Mo1A 125.0(5) . . ?
N2A C1A N1A 105.3(6) . . ?
N1A C1A Mo1A 125.0(5) . . ?
C35 C32 C18 111.2(7) . . ?
C35 C32 C33 110.3(7) . . ?
C35 C32 C34 108.4(6) . . ?
C33 C32 C18 108.6(6) . . ?
C34 C32 C18 111.7(6) . . ?
C34 C32 C33 106.5(7) . . ?
C17 C16 C15 117.7(7) . . ?
C17 C16 C28 121.6(7) . . ?
C15 C16 C28 120.5(6) . . ?
C19A C18A C32A 120.3(7) . . ?
C17A C18A C19A 116.5(8) . . ?
C17A C18A C32A 122.9(7) . . ?
C8A C9A C10A 119.8(8) . . ?
C8A C9A H9A 120.1 . . ?
C10A C9A H9A 120.1 . . ?
C18A C32A C33A 113.1(6) . . ?
C18A C32A C34A 111.3(7) . . ?
C18A C32A C35A 109.5(6) . . ?
C34A C32A C33A 107.0(6) . . ?
C35A C32A C33A 108.1(7) . . ?
C35A C32A C34A 107.8(7) . . ?
O2 C19 C18 120.8(6) . . ?
O2 C19 C14 119.6(7) . . ?
C18 C19 C14 119.7(7) . . ?
C19 C14 N2 118.1(6) . . ?
C15 C14 N2 119.8(6) . . ?
C15 C14 C19 122.1(7) . . ?
C7 C6 H6 121.0 . . ?
C5 C6 H6 121.0 . . ?
C5 C6 C7 117.9(8) . . ?
C6A C5A H5A 119.0 . . ?
C6A C5A C4A 122.0(7) . . ?
C4A C5A H5A 119.0 . . ?
C18A C17A H17A 117.8 . . ?
C18A C17A C16A 124.3(7) . . ?
C16A C17A H17A 117.8 . . ?
N1 C1 Mo1 126.2(5) . . ?
N2 C1 Mo1 125.2(5) . . ?
N2 C1 N1 105.2(6) . . ?
C19A C14A N2A 117.8(7) . . ?
C19A C14A C15A 123.3(7) . . ?
C15A C14A N2A 118.7(7) . . ?
C32 C35 H35A 109.5 . . ?
C32 C35 H35B 109.5 . . ?
C32 C35 H35C 109.5 . . ?
H35A C35 H35B 109.5 . . ?
H35A C35 H35C 109.5 . . ?
H35B C35 H35C 109.5 . . ?
C12A C24A C27A 109.0(7) . . ?
C25A C24A C12A 110.9(6) . . ?
C25A C24A C27A 110.5(7) . . ?
C25A C24A C26A 106.1(7) . . ?
C26A C24A C12A 111.4(7) . . ?
C26A C24A C27A 108.9(6) . . ?
C18 C17 H17 118.6 . . ?
C16 C17 C18 122.9(7) . . ?
C16 C17 H17 118.6 . . ?
C5 C4 H4 120.4 . . ?
C5 C4 C3 119.2(9) . . ?
C3 C4 H4 120.4 . . ?
C14A C15A H15A 120.8 . . ?
C14A C15A C16A 118.5(8) . . ?
C16A C15A H15A 120.8 . . ?
N1 C7 C6 133.2(8) . . ?
C2 C7 N1 106.7(6) . . ?
C2 C7 C6 119.8(8) . . ?
C16A C28A C31A 110.5(6) . . ?
C29A C28A C16A 113.0(6) . . ?
C29A C28A C31A 107.8(7) . . ?
C29A C28A C30A 108.3(6) . . ?
C30A C28A C16A 108.9(6) . . ?
C30A C28A C31A 108.2(6) . . ?
C9 C10 C20 123.1(7) . . ?
C9 C10 C11 118.1(7) . . ?
C11 C10 C20 118.8(7) . . ?
C8 C9 H9 119.5 . . ?
C10 C9 C8 121.0(7) . . ?
C10 C9 H9 119.5 . . ?
C7A C6A H6A 121.5 . . ?
C5A C6A C7A 117.0(7) . . ?
C5A C6A H6A 121.5 . . ?
C16 C15 H15 120.1 . . ?
C14 C15 C16 119.8(6) . . ?
C14 C15 H15 120.1 . . ?
C6 C5 C4 122.8(7) . . ?
C6 C5 H5 118.6 . . ?
C4 C5 H5 118.6 . . ?
C32 C33 H33A 109.5 . . ?
C32 C33 H33B 109.5 . . ?
C32 C33 H33C 109.5 . . ?
H33A C33 H33B 109.5 . . ?
H33A C33 H33C 109.5 . . ?
H33B C33 H33C 109.5 . . ?
C2A C3A H3A 121.8 . . ?
C4A C3A C2A 116.5(7) . . ?
C4A C3A H3A 121.8 . . ?
C17A C16A C28A 121.4(7) . . ?
C15A C16A C17A 117.6(7) . . ?
C15A C16A C28A 120.8(8) . . ?
C28A C29A H29A 109.5 . . ?
C28A C29A H29B 109.5 . . ?
C28A C29A H29C 109.5 . . ?
H29A C29A H29B 109.5 . . ?
H29A C29A H29C 109.5 . . ?
H29B C29A H29C 109.5 . . ?
C10 C20 C21 112.3(7) . . ?
C10 C20 C22 108.7(7) . . ?
C21 C20 C22 107.6(7) . . ?
C23 C20 C10 109.9(6) . . ?
C23 C20 C21 109.1(7) . . ?
C23 C20 C22 109.2(7) . . ?
C12 C24 C26 111.4(8) . . ?
C12 C24 C27 109.1(6) . . ?
C26 C24 C27 109.4(7) . . ?
C25 C24 C12 111.4(6) . . ?
C25 C24 C26 108.1(6) . . ?
C25 C24 C27 107.3(8) . . ?
C24 C26 H26A 109.5 . . ?
C24 C26 H26B 109.5 . . ?
C24 C26 H26C 109.5 . . ?
H26A C26 H26B 109.5 . . ?
H26A C26 H26C 109.5 . . ?
H26B C26 H26C 109.5 . . ?
C24A C25A H25A 109.5 . . ?
C24A C25A H25B 109.5 . . ?
C24A C25A H25C 109.5 . . ?
H25A C25A H25B 109.5 . . ?
H25A C25A H25C 109.5 . . ?
H25B C25A H25C 109.5 . . ?
C28A C31A H31A 109.5 . . ?
C28A C31A H31B 109.5 . . ?
C28A C31A H31C 109.5 . . ?
H31A C31A H31B 109.5 . . ?
H31A C31A H31C 109.5 . . ?
H31B C31A H31C 109.5 . . ?
C32A C33A H33D 109.5 . . ?
C32A C33A H33E 109.5 . . ?
C32A C33A H33F 109.5 . . ?
H33D C33A H33E 109.5 . . ?
H33D C33A H33F 109.5 . . ?
H33E C33A H33F 109.5 . . ?
C5A C4A H4A 119.3 . . ?
C3A C4A C5A 121.5(7) . . ?
C3A C4A H4A 119.3 . . ?
C12 C11 C10 123.8(8) . . ?
C12 C11 H11 118.1 . . ?
C10 C11 H11 118.1 . . ?
C32 C34 H34A 109.5 . . ?
C32 C34 H34B 109.5 . . ?
C32 C34 H34C 109.5 . . ?
H34A C34 H34B 109.5 . . ?
H34A C34 H34C 109.5 . . ?
H34B C34 H34C 109.5 . . ?
C2 C3 C4 117.6(8) . . ?
C2 C3 H3 121.2 . . ?
C4 C3 H3 121.2 . . ?
C24A C27A H27A 109.5 . . ?
C24A C27A H27B 109.5 . . ?
C24A C27A H27C 109.5 . . ?
H27A C27A H27B 109.5 . . ?
H27A C27A H27C 109.5 . . ?
H27B C27A H27C 109.5 . . ?
C10A C20A C23A 109.6(7) . . ?
C10A C20A C21A 106.9(8) . . ?
C22A C20A C10A 112.0(6) . . ?
C22A C20A C23A 109.0(8) . . ?
C22A C20A C21A 109.2(7) . . ?
C21A C20A C23A 110.2(7) . . ?
C28A C30A H30A 109.5 . . ?
C28A C30A H30B 109.5 . . ?
C28A C30A H30C 109.5 . . ?
H30A C30A H30B 109.5 . . ?
H30A C30A H30C 109.5 . . ?
H30B C30A H30C 109.5 . . ?
C20 C21 H21A 109.5 . . ?
C20 C21 H21B 109.5 . . ?
C20 C21 H21C 109.5 . . ?
H21A C21 H21B 109.5 . . ?
H21A C21 H21C 109.5 . . ?
H21B C21 H21C 109.5 . . ?
C24 C25 H25D 109.5 . . ?
C24 C25 H25E 109.5 . . ?
C24 C25 H25F 109.5 . . ?
H25D C25 H25E 109.5 . . ?
H25D C25 H25F 109.5 . . ?
H25E C25 H25F 109.5 . . ?
C20A C23A H23A 109.5 . . ?
C20A C23A H23B 109.5 . . ?
C20A C23A H23C 109.5 . . ?
H23A C23A H23B 109.5 . . ?
H23A C23A H23C 109.5 . . ?
H23B C23A H23C 109.5 . . ?
C32A C34A H34D 109.5 . . ?
C32A C34A H34E 109.5 . . ?
C32A C34A H34F 109.5 . . ?
H34D C34A H34E 109.5 . . ?
H34D C34A H34F 109.5 . . ?
H34E C34A H34F 109.5 . . ?
C24 C27 H27D 109.5 . . ?
C24 C27 H27E 109.5 . . ?
C24 C27 H27F 109.5 . . ?
H27D C27 H27E 109.5 . . ?
H27D C27 H27F 109.5 . . ?
H27E C27 H27F 109.5 . . ?
C32A C35A H35D 109.5 . . ?
C32A C35A H35E 109.5 . . ?
C32A C35A H35F 109.5 . . ?
H35D C35A H35E 109.5 . . ?
H35D C35A H35F 109.5 . . ?
H35E C35A H35F 109.5 . . ?
C20A C22A H22A 109.5 . . ?
C20A C22A H22B 109.5 . . ?
C20A C22A H22C 109.5 . . ?
H22A C22A H22B 109.5 . . ?
H22A C22A H22C 109.5 . . ?
H22B C22A H22C 109.5 . . ?
C20 C22 H22D 109.5 . . ?
C20 C22 H22E 109.5 . . ?
C20 C22 H22F 109.5 . . ?
H22D C22 H22E 109.5 . . ?
H22D C22 H22F 109.5 . . ?
H22E C22 H22F 109.5 . . ?
C24A C26A H26D 109.5 . . ?
C24A C26A H26E 109.5 . . ?
C24A C26A H26F 109.5 . . ?
H26D C26A H26E 109.5 . . ?
H26D C26A H26F 109.5 . . ?
H26E C26A H26F 109.5 . . ?
C31 C28 C16 114.6(6) . . ?
C31 C28 C29 110.0(7) . . ?
C31 C28 C30 106.1(9) . . ?
C29 C28 C16 107.8(8) . . ?
C29 C28 C30 108.6(7) . . ?
C30 C28 C16 109.6(7) . . ?
C20 C23 H23D 109.5 . . ?
C20 C23 H23E 109.5 . . ?
C20 C23 H23F 109.5 . . ?
H23D C23 H23E 109.5 . . ?
H23D C23 H23F 109.5 . . ?
H23E C23 H23F 109.5 . . ?
C20A C21A H21D 109.5 . . ?
C20A C21A H21E 109.5 . . ?
C20A C21A H21F 109.5 . . ?
H21D C21A H21E 109.5 . . ?
H21D C21A H21F 109.5 . . ?
H21E C21A H21F 109.5 . . ?
C28 C31 H31D 109.5 . . ?
C28 C31 H31E 109.5 . . ?
C28 C31 H31F 109.5 . . ?
H31D C31 H31E 109.5 . . ?
H31D C31 H31F 109.5 . . ?
H31E C31 H31F 109.5 . . ?
C28 C29 H29D 109.5 . . ?
C28 C29 H29E 109.5 . . ?
C28 C29 H29F 109.5 . . ?
H29D C29 H29E 109.5 . . ?
H29D C29 H29F 109.5 . . ?
H29E C29 H29F 109.5 . . ?
C28 C30 H30D 109.5 . . ?
C28 C30 H30E 109.5 . . ?
C28 C30 H30F 109.5 . . ?
H30D C30 H30E 109.5 . . ?
H30D C30 H30F 109.5 . . ?
H30E C30 H30F 109.5 . . ?

loop_
_geom_bond_atom_site_label_1
_geom_bond_atom_site_label_2
_geom_bond_distance
_geom_bond_site_symmetry_2
_geom_bond_publ_flag
Mo1 Mo1A 2.2726(10) . ?
Mo1 Cl1 2.3399(19) . ?
Mo1 O2 1.918(5) . ?
Mo1 O1 1.921(5) . ?
Mo1 C1 2.177(7) . ?
Mo1A Cl1A 2.346(2) . ?
Mo1A O2A 1.930(4) . ?
Mo1A O1A 1.926(4) . ?
Mo1A C1A 2.184(8) . ?
O2A C19A 1.340(8) . ?
O1A C13A 1.362(9) . ?
O2 C19 1.364(9) . ?
O1 C13 1.341(8) . ?
N1 C8 1.419(10) . ?
N1 C1 1.388(8) . ?
N1 C7 1.390(10) . ?
N2 C2 1.395(9) . ?
N2 C14 1.443(9) . ?
N2 C1 1.360(10) . ?
N2A C2A 1.396(9) . ?
N2A C1A 1.359(8) . ?
N2A C14A 1.451(9) . ?
N1A C8A 1.441(8) . ?
N1A C7A 1.405(9) . ?
N1A C1A 1.365(8) . ?
C8A C13A 1.389(11) . ?
C8A C9A 1.366(11) . ?
C8 C13 1.391(10) . ?
C8 C9 1.396(9) . ?
C13 C12 1.420(11) . ?
C19A C18A 1.421(10) . ?
C19A C14A 1.369(11) . ?
C2A C7A 1.379(9) . ?
C2A C3A 1.400(9) . ?
C2 C7 1.385(11) . ?
C2 C3 1.367(12) . ?
C11A H11A 0.9500 . ?
C11A C12A 1.402(11) . ?
C11A C10A 1.383(12) . ?
C12A C13A 1.400(10) . ?
C12A C24A 1.537(12) . ?
C12 C24 1.529(10) . ?
C12 C11 1.381(9) . ?
C7A C6A 1.406(10) . ?
C18 C32 1.547(9) . ?
C18 C19 1.387(10) . ?
C18 C17 1.406(11) . ?
C10A C9A 1.414(10) . ?
C10A C20A 1.519(11) . ?
C32 C35 1.510(12) . ?
C32 C33 1.532(10) . ?
C32 C34 1.523(11) . ?
C16 C17 1.389(9) . ?
C16 C15 1.398(10) . ?
C16 C28 1.552(12) . ?
C18A C32A 1.525(12) . ?
C18A C17A 1.380(10) . ?
C9A H9A 0.9500 . ?
C32A C33A 1.547(9) . ?
C32A C34A 1.543(9) . ?
C32A C35A 1.528(11) . ?
C19 C14 1.388(9) . ?
C14 C15 1.348(10) . ?
C6 H6 0.9500 . ?
C6 C7 1.400(10) . ?
C6 C5 1.354(12) . ?
C5A H5A 0.9500 . ?
C5A C6A 1.365(9) . ?
C5A C4A 1.405(10) . ?
C17A H17A 0.9500 . ?
C17A C16A 1.397(12) . ?
C14A C15A 1.386(10) . ?
C35 H35A 0.9800 . ?
C35 H35B 0.9800 . ?
C35 H35C 0.9800 . ?
C24A C25A 1.529(12) . ?
C24A C27A 1.542(10) . ?
C24A C26A 1.532(10) . ?
C17 H17 0.9500 . ?
C4 H4 0.9500 . ?
C4 C5 1.392(11) . ?
C4 C3 1.411(10) . ?
C15A H15A 0.9500 . ?
C15A C16A 1.394(10) . ?
C28A C16A 1.541(10) . ?
C28A C29A 1.495(12) . ?
C28A C31A 1.547(10) . ?
C28A C30A 1.529(10) . ?
C10 C9 1.372(11) . ?
C10 C20 1.529(10) . ?
C10 C11 1.404(11) . ?
C9 H9 0.9500 . ?
C6A H6A 0.9500 . ?
C15 H15 0.9500 . ?
C5 H5 0.9500 . ?
C33 H33A 0.9800 . ?
C33 H33B 0.9800 . ?
C33 H33C 0.9800 . ?
C3A H3A 0.9500 . ?
C3A C4A 1.376(10) . ?
C29A H29A 0.9800 . ?
C29A H29B 0.9800 . ?
C29A H29C 0.9800 . ?
C20 C21 1.538(10) . ?
C20 C22 1.561(14) . ?
C20 C23 1.525(11) . ?
C24 C26 1.538(12) . ?
C24 C25 1.522(10) . ?
C24 C27 1.552(12) . ?
C26 H26A 0.9800 . ?
C26 H26B 0.9800 . ?
C26 H26C 0.9800 . ?
C25A H25A 0.9800 . ?
C25A H25B 0.9800 . ?
C25A H25C 0.9800 . ?
C31A H31A 0.9800 . ?
C31A H31B 0.9800 . ?
C31A H31C 0.9800 . ?
C33A H33D 0.9800 . ?
C33A H33E 0.9800 . ?
C33A H33F 0.9800 . ?
C4A H4A 0.9500 . ?
C11 H11 0.9500 . ?
C34 H34A 0.9800 . ?
C34 H34B 0.9800 . ?
C34 H34C 0.9800 . ?
C3 H3 0.9500 . ?
C27A H27A 0.9800 . ?
C27A H27B 0.9800 . ?
C27A H27C 0.9800 . ?
C20A C23A 1.534(10) . ?
C20A C22A 1.510(13) . ?
C20A C21A 1.520(12) . ?
C30A H30A 0.9800 . ?
C30A H30B 0.9800 . ?
C30A H30C 0.9800 . ?
C21 H21A 0.9800 . ?
C21 H21B 0.9800 . ?
C21 H21C 0.9800 . ?
C25 H25D 0.9800 . ?
C25 H25E 0.9800 . ?
C25 H25F 0.9800 . ?
C23A H23A 0.9800 . ?
C23A H23B 0.9800 . ?
C23A H23C 0.9800 . ?
C34A H34D 0.9800 . ?
C34A H34E 0.9800 . ?
C34A H34F 0.9800 . ?
C27 H27D 0.9800 . ?
C27 H27E 0.9800 . ?
C27 H27F 0.9800 . ?
C35A H35D 0.9800 . ?
C35A H35E 0.9800 . ?
C35A H35F 0.9800 . ?
C22A H22A 0.9800 . ?
C22A H22B 0.9800 . ?
C22A H22C 0.9800 . ?
C22 H22D 0.9800 . ?
C22 H22E 0.9800 . ?
C22 H22F 0.9800 . ?
C26A H26D 0.9800 . ?
C26A H26E 0.9800 . ?
C26A H26F 0.9800 . ?
C28 C31 1.513(12) . ?
C28 C29 1.515(12) . ?
C28 C30 1.550(13) . ?
C23 H23D 0.9800 . ?
C23 H23E 0.9800 . ?
C23 H23F 0.9800 . ?
C21A H21D 0.9800 . ?
C21A H21E 0.9800 . ?
C21A H21F 0.9800 . ?
C31 H31D 0.9800 . ?
C31 H31E 0.9800 . ?
C31 H31F 0.9800 . ?
C29 H29D 0.9800 . ?
C29 H29E 0.9800 . ?
C29 H29F 0.9800 . ?
C30 H30D 0.9800 . ?
C30 H30E 0.9800 . ?
C30 H30F 0.9800 . ?

loop_
_geom_torsion_atom_site_label_1
_geom_torsion_atom_site_label_2
_geom_torsion_atom_site_label_3
_geom_torsion_atom_site_label_4
_geom_torsion
_geom_torsion_site_symmetry_1
_geom_torsion_site_symmetry_2
_geom_torsion_site_symmetry_3
_geom_torsion_site_symmetry_4
_geom_torsion_publ_flag
Mo1 O2 C19 C18 -155.7(5) . . . . ?
Mo1 O2 C19 C14 25.3(10) . . . . ?
Mo1 O1 C13 C8 -15.3(12) . . . . ?
Mo1 O1 C13 C12 166.6(6) . . . . ?
Mo1A O2A C19A C18A -150.3(5) . . . . ?
Mo1A O2A C19A C14A 31.3(10) . . . . ?
Mo1A O1A C13A C8A -14.3(12) . . . . ?
Mo1A O1A C13A C12A 168.0(6) . . . . ?
O2A C19A C18A C32A -12.4(9) . . . . ?
O2A C19A C18A C17A 172.7(6) . . . . ?
O2A C19A C14A N2A 15.5(9) . . . . ?
O2A C19A C14A C15A -170.1(6) . . . . ?
O2 C19 C14 N2 15.7(10) . . . . ?
O2 C19 C14 C15 -168.0(7) . . . . ?
O1 C13 C12 C24 4.8(12) . . . . ?
O1 C13 C12 C11 -176.0(7) . . . . ?
N1 C8 C13 O1 -11.9(11) . . . . ?
N1 C8 C13 C12 166.1(7) . . . . ?
N1 C8 C9 C10 -169.2(7) . . . . ?
N2 C2 C7 N1 -0.3(8) . . . . ?
N2 C2 C7 C6 174.1(6) . . . . ?
N2 C2 C3 C4 -174.9(7) . . . . ?
N2 C14 C15 C16 167.8(7) . . . . ?
N2A C2A C7A N1A -3.0(9) . . . . ?
N2A C2A C7A C6A 171.2(8) . . . . ?
N2A C2A C3A C4A -170.6(8) . . . . ?
N2A C14A C15A C16A 169.2(6) . . . . ?
N1A C8A C13A O1A -10.3(10) . . . . ?
N1A C8A C13A C12A 167.5(7) . . . . ?
N1A C8A C9A C10A -167.9(6) . . . . ?
N1A C7A C6A C5A 173.9(9) . . . . ?
C8A N1A C7A C2A -177.8(7) . . . . ?
C8A N1A C7A C6A 8.9(14) . . . . ?
C8A N1A C1A Mo1A -25.2(11) . . . . ?
C8A N1A C1A N2A 178.2(7) . . . . ?
C8 N1 C1 Mo1 -19.6(10) . . . . ?
C8 N1 C1 N2 -179.3(6) . . . . ?
C8 N1 C7 C2 177.9(6) . . . . ?
C8 N1 C7 C6 4.6(12) . . . . ?
C8 C13 C12 C24 -173.2(7) . . . . ?
C8 C13 C12 C11 6.0(11) . . . . ?
C13 C8 C9 C10 7.8(12) . . . . ?
C13 C12 C24 C26 52.8(10) . . . . ?
C13 C12 C24 C25 173.6(8) . . . . ?
C13 C12 C24 C27 -68.1(10) . . . . ?
C13 C12 C11 C10 2.1(12) . . . . ?
C19A C18A C32A C33A 63.9(8) . . . . ?
C19A C18A C32A C34A -175.7(6) . . . . ?
C19A C18A C32A C35A -56.6(8) . . . . ?
C19A C18A C17A C16A 0.6(10) . . . . ?
C19A C14A C15A C16A -5.1(11) . . . . ?
C2A N2A C1A Mo1A -154.0(6) . . . . ?
C2A N2A C1A N1A 2.5(9) . . . . ?
C2A N2A C14A C19A 134.8(7) . . . . ?
C2A N2A C14A C15A -39.8(10) . . . . ?
C2A C7A C6A C5A 1.5(12) . . . . ?
C2A C3A C4A C5A 1.5(13) . . . . ?
C2 N2 C14 C19 137.0(7) . . . . ?
C2 N2 C14 C15 -39.4(10) . . . . ?
C2 N2 C1 Mo1 -155.8(5) . . . . ?
C2 N2 C1 N1 4.2(8) . . . . ?
C11A C12A C13A O1A -178.2(7) . . . . ?
C11A C12A C13A C8A 4.0(11) . . . . ?
C11A C12A C24A C25A -131.8(8) . . . . ?
C11A C12A C24A C27A 106.3(8) . . . . ?
C11A C12A C24A C26A -13.8(11) . . . . ?
C11A C10A C9A C8A -3.2(11) . . . . ?
C11A C10A C20A C23A -48.9(11) . . . . ?
C11A C10A C20A C22A -170.0(8) . . . . ?
C11A C10A C20A C21A 70.5(9) . . . . ?
C12A C11A C10A C9A -3.1(12) . . . . ?
C12A C11A C10A C20A 178.9(7) . . . . ?
C7A N1A C8A C13A -147.7(7) . . . . ?
C7A N1A C8A C9A 30.2(11) . . . . ?
C7A N1A C1A Mo1A 152.1(6) . . . . ?
C7A N1A C1A N2A -4.4(9) . . . . ?
C7A C2A C3A C4A 0.1(13) . . . . ?
C13A C8A C9A C10A 10.0(11) . . . . ?
C13A C12A C24A C25A 51.1(10) . . . . ?
C13A C12A C24A C27A -70.8(10) . . . . ?
C13A C12A C24A C26A 169.0(8) . . . . ?
C18 C19 C14 N2 -163.3(7) . . . . ?
C18 C19 C14 C15 13.0(12) . . . . ?
C10A C11A C12A C13A 2.7(12) . . . . ?
C10A C11A C12A C24A -174.6(7) . . . . ?
C1A N2A C2A C7A 0.4(9) . . . . ?
C1A N2A C2A C3A 172.2(9) . . . . ?
C1A N2A C14A C19A -37.9(10) . . . . ?
C1A N2A C14A C15A 147.4(7) . . . . ?
C1A N1A C8A C13A 29.3(11) . . . . ?
C1A N1A C8A C9A -152.7(8) . . . . ?
C1A N1A C7A C2A 4.7(9) . . . . ?
C1A N1A C7A C6A -168.6(9) . . . . ?
C32 C18 C19 O2 -13.6(11) . . . . ?
C32 C18 C19 C14 165.4(7) . . . . ?
C32 C18 C17 C16 -173.4(7) . . . . ?
C18A C19A C14A N2A -162.9(6) . . . . ?
C18A C19A C14A C15A 11.5(11) . . . . ?
C18A C17A C16A C15A 5.6(11) . . . . ?
C18A C17A C16A C28A -179.9(6) . . . . ?
C9A C8A C13A O1A 171.8(7) . . . . ?
C9A C8A C13A C12A -10.4(12) . . . . ?
C9A C10A C20A C23A 133.2(8) . . . . ?
C9A C10A C20A C22A 12.1(10) . . . . ?
C9A C10A C20A C21A -107.4(9) . . . . ?
C32A C18A C17A C16A -174.1(7) . . . . ?
C19 C18 C32 C35 63.2(9) . . . . ?
C19 C18 C32 C33 -58.4(10) . . . . ?
C19 C18 C32 C34 -175.5(7) . . . . ?
C19 C18 C17 C16 0.8(11) . . . . ?
C19 C14 C15 C16 -8.4(12) . . . . ?
C14 N2 C2 C7 -174.5(6) . . . . ?
C14 N2 C2 C3 1.0(12) . . . . ?
C14 N2 C1 Mo1 16.0(10) . . . . ?
C14 N2 C1 N1 175.9(6) . . . . ?
C17A C18A C32A C33A -121.6(7) . . . . ?
C17A C18A C32A C34A -1.1(9) . . . . ?
C17A C18A C32A C35A 117.9(7) . . . . ?
C1 N1 C8 C13 27.6(11) . . . . ?
C1 N1 C8 C9 -155.5(7) . . . . ?
C1 N1 C7 C2 3.0(8) . . . . ?
C1 N1 C7 C6 -170.4(8) . . . . ?
C1 N2 C2 C7 -2.5(8) . . . . ?
C1 N2 C2 C3 173.1(8) . . . . ?
C1 N2 C14 C19 -33.9(10) . . . . ?
C1 N2 C14 C15 149.7(8) . . . . ?
C14A N2A C2A C7A -173.1(7) . . . . ?
C14A N2A C2A C3A -1.3(13) . . . . ?
C14A N2A C1A Mo1A 19.5(10) . . . . ?
C14A N2A C1A N1A 176.0(7) . . . . ?
C14A C19A C18A C32A 166.0(6) . . . . ?
C14A C19A C18A C17A -8.9(9) . . . . ?
C14A C15A C16A C17A -3.4(10) . . . . ?
C14A C15A C16A C28A -177.9(6) . . . . ?
C24A C12A C13A O1A -0.9(11) . . . . ?
C24A C12A C13A C8A -178.7(7) . . . . ?
C17 C18 C32 C35 -122.8(8) . . . . ?
C17 C18 C32 C33 115.6(8) . . . . ?
C17 C18 C32 C34 -1.6(10) . . . . ?
C17 C18 C19 O2 172.2(7) . . . . ?
C17 C18 C19 C14 -8.8(10) . . . . ?
C17 C16 C15 C14 0.1(11) . . . . ?
C17 C16 C28 C31 -7.7(12) . . . . ?
C17 C16 C28 C29 115.1(8) . . . . ?
C17 C16 C28 C30 -126.9(8) . . . . ?
C7 N1 C8 C13 -146.7(7) . . . . ?
C7 N1 C8 C9 30.2(11) . . . . ?
C7 N1 C1 Mo1 155.3(5) . . . . ?
C7 N1 C1 N2 -4.4(8) . . . . ?
C7 C2 C3 C4 0.0(11) . . . . ?
C7 C6 C5 C4 -3.8(11) . . . . ?
C9 C8 C13 O1 171.1(7) . . . . ?
C9 C8 C13 C12 -10.9(11) . . . . ?
C9 C10 C20 C21 11.3(12) . . . . ?
C9 C10 C20 C22 130.2(9) . . . . ?
C9 C10 C20 C23 -110.3(9) . . . . ?
C9 C10 C11 C12 -5.0(13) . . . . ?
C6A C5A C4A C3A -1.6(14) . . . . ?
C15 C16 C17 C18 3.6(12) . . . . ?
C15 C16 C28 C31 167.6(8) . . . . ?
C15 C16 C28 C29 -69.5(9) . . . . ?
C15 C16 C28 C30 48.5(11) . . . . ?
C5 C6 C7 N1 176.4(7) . . . . ?
C5 C6 C7 C2 3.7(11) . . . . ?
C5 C4 C3 C2 0.0(10) . . . . ?
C3A C2A C7A N1A -175.7(8) . . . . ?
C3A C2A C7A C6A -1.5(13) . . . . ?
C29A C28A C16A C17A 168.3(7) . . . . ?
C29A C28A C16A C15A -17.3(9) . . . . ?
C20 C10 C9 C8 178.6(7) . . . . ?
C20 C10 C11 C12 176.3(8) . . . . ?
C24 C12 C11 C10 -178.7(8) . . . . ?
C31A C28A C16A C17A 47.4(9) . . . . ?
C31A C28A C16A C15A -138.2(7) . . . . ?
C4A C5A C6A C7A 0.1(13) . . . . ?
C11 C12 C24 C26 -126.3(8) . . . . ?
C11 C12 C24 C25 -5.6(12) . . . . ?
C11 C12 C24 C27 112.8(9) . . . . ?
C11 C10 C9 C8 -0.1(12) . . . . ?
C11 C10 C20 C21 -170.0(7) . . . . ?
C11 C10 C20 C22 -51.1(9) . . . . ?
C11 C10 C20 C23 68.4(10) . . . . ?
C3 C2 C7 N1 -176.3(7) . . . . ?
C3 C2 C7 C6 -1.9(11) . . . . ?
C3 C4 C5 C6 2.0(11) . . . . ?
C20A C10A C9A C8A 174.8(7) . . . . ?
C30A C28A C16A C17A -71.3(9) . . . . ?
C30A C28A C16A C15A 103.1(8) . . . . ?
C28 C16 C17 C18 179.1(8) . . . . ?
C28 C16 C15 C14 -175.5(8) . . . . ?

loop_
_smtbx_masks_void_nr
_smtbx_masks_void_average_x
_smtbx_masks_void_average_y
_smtbx_masks_void_average_z
_smtbx_masks_void_volume
_smtbx_masks_void_count_electrons
_smtbx_masks_void_content
1 0.000 0.000 0.000 432.3 50.7 '1.2 C4H10O'
2 0.000 0.000 0.500 20.8 0.0 ?
3 0.155 0.649 0.484 14.9 1.7 ?
4 0.845 0.351 0.516 14.9 1.7 ?
